data_2239437
loop_
_publ_author_name
'Bugenhagen, Bernhard'
'Al Jasem, Yosef'
'Al-Azani, Mariam'
'Thiemann, Thies'

_publ_section_title
;
 Fluoren-9-one oxime
;
_journal_coeditor_code GK2601
_journal_issue 3
_journal_name_full 'Acta Crystallographica Section E'
_journal_page_first o265
_journal_paper_doi 10.1107/S1600536814002669
_journal_volume 70
_journal_year 2014
_chemical_formula_iupac 'C13 H9 N O'
_chemical_formula_moiety 'C13 H9 N O'
_chemical_formula_sum 'C13 H9 N O'
_chemical_formula_weight 195.21
_chemical_melting_point_gt 471
_chemical_melting_point_lt 472
_chemical_name_common 'Fluorenone oxime'
_chemical_name_systematic
;
Fluoren-9-one oxime
;
_space_group_crystal_system orthorhombic
_space_group_IT_number 19
_space_group_name_Hall 'P 2ac 2ab'
_space_group_name_H-M_alt 'P 21 21 21'
_symmetry_space_group_name_Hall 'P 2ac 2ab'
_symmetry_space_group_name_H-M 'P 21 21 21'
_atom_sites_solution_hydrogens difmap
_atom_sites_solution_primary direct
_audit_creation_method
;
  Olex2 1.2
  (compiled 2013.04.25 svn.r2679, GUI svn.r4466)
;
_cell_angle_alpha 90
_cell_angle_beta 90
_cell_angle_gamma 90
_cell_formula_units_Z 4
_cell_length_a 4.80090(10)
_cell_length_b 12.2309(2)
_cell_length_c 16.0247(3)
_cell_measurement_reflns_used 3850
_cell_measurement_temperature 100.0(10)
_cell_measurement_theta_max 76.0550
_cell_measurement_theta_min 4.5280
_cell_volume 940.96(3)
_computing_cell_refinement
;
CrysAlis PRO (Agilent, 2013)
;
_computing_data_collection
;
CrysAlis PRO (Agilent, 2013)
;
_computing_data_reduction
;
CrysAlis PRO (Agilent, 2013)
;
_computing_molecular_graphics
;
PLATON (Spek, 2009) and Mercury (Macrae <i>et al.</i>, 2008)
;
_computing_publication_material
;
SHELXL97 (Sheldrick, 2008) and PLATON (Spek, 2009)
;
_computing_structure_refinement
;
SHELXL97 (Sheldrick, 2008) within OLEX2 (Dolomanov <i>et al.</i>,
2009)
;
_computing_structure_solution
;
SHELXS97 (Sheldrick, 2008)
;
_diffrn_ambient_temperature 100.0(10)
_diffrn_detector_area_resol_mean 10.4127
_diffrn_measured_fraction_theta_full 0.9983
_diffrn_measured_fraction_theta_max 0.9884
_diffrn_measurement_device_type 'Agilent SuperNova (Dual, Cu at zero, Atlas)'
_diffrn_measurement_method '\w scans'
_diffrn_radiation_monochromator mirror
_diffrn_radiation_type 'Cu K\a'
_diffrn_radiation_wavelength 1.5418
_diffrn_reflns_av_R_equivalents 0.0291
_diffrn_reflns_limit_h_max 5
_diffrn_reflns_limit_h_min -6
_diffrn_reflns_limit_k_max 15
_diffrn_reflns_limit_k_min -14
_diffrn_reflns_limit_l_max 20
_diffrn_reflns_limit_l_min -19
_diffrn_reflns_number 7588
_diffrn_reflns_theta_full 67.684
_diffrn_reflns_theta_max 76.339
_diffrn_reflns_theta_min 4.548
_exptl_absorpt_coefficient_mu 0.702
_exptl_absorpt_correction_T_max 1.000
_exptl_absorpt_correction_T_min 0.890
_exptl_absorpt_correction_type multi-scan
_exptl_absorpt_process_details
;
(CrysAlis PRO; Agilent, 2013)
;
_exptl_crystal_colour colourless
_exptl_crystal_density_diffrn 1.378
_exptl_crystal_description block
_exptl_crystal_F_000 408
_exptl_crystal_size_max 0.16
_exptl_crystal_size_mid 0.13
_exptl_crystal_size_min 0.13
_refine_diff_density_max 0.134
_refine_diff_density_min -0.175
_refine_ls_abs_structure_details
;
Flack parameter determined using 735 quotients
[(<i>I</i>^+^)-(<i>I</i>^-^)]/[(<i>I</i>^+^)+(<i>I</i>^-^)]
(Parsons <i>et al.</i>, 2013)
;
_refine_ls_abs_structure_Flack 0.16(13)
_refine_ls_extinction_method none
_refine_ls_goodness_of_fit_ref 1.052
_refine_ls_hydrogen_treatment mixed
_refine_ls_matrix_type full
_refine_ls_number_parameters 140
_refine_ls_number_reflns 1942
_refine_ls_number_restraints 0
_refine_ls_restrained_S_all 1.052
_refine_ls_R_factor_all 0.0309
_refine_ls_R_factor_gt 0.0293
_refine_ls_shift/su_max 0.000
_refine_ls_shift/su_mean 0.000
_refine_ls_structure_factor_coef Fsqd
_refine_ls_weighting_details 'w=1/[\s^2^(Fo^2^)+(0.0384P)^2^+0.1723P] where P=(Fo^2^+2Fc^2^)/3'
_refine_ls_weighting_scheme calc
_refine_ls_wR_factor_gt 0.0732
_refine_ls_wR_factor_ref 0.0745
_reflns_number_gt 1865
_reflns_number_total 1942
_reflns_threshold_expression I>2\s(I)
_cod_data_source_file gk2601sup1.cif
_cod_data_source_block I
_cod_database_code 2239437
_cod_database_fobs_code 2239437
_shelx_space_group_comment
;
The symmetry employed for this shelxl refinement is uniquely defined
by the following loop, which should always be used as a source of
symmetry information in preference to the above space-group names.
They are only intended as comments.
;
_shelxl_version_number .2013

loop_
_space_group_symop_operation_xyz
'x, y, z'
'-x+1/2, -y, z+1/2'
'x+1/2, -y+1/2, -z'
'-x, y+1/2, -z+1/2'

loop_
_atom_site_type_symbol
_atom_site_label
_atom_site_fract_x
_atom_site_fract_y
_atom_site_fract_z
_atom_site_U_iso_or_equiv
_atom_site_adp_type
_atom_site_calc_flag
_atom_site_occupancy
C C1 0.5506(4) 0.58330(13) 0.40422(10) 0.0189(4) Uani d 1
C C10 0.8197(4) 0.44386(15) 0.17647(10) 0.0251(4) Uani d 1
C C11 0.9543(4) 0.53953(15) 0.20052(10) 0.0242(4) Uani d 1
C C12 0.8830(4) 0.59306(14) 0.27456(10) 0.0219(4) Uani d 1
C C13 0.6741(4) 0.54803(13) 0.32367(10) 0.0196(3) Uani d 1
C C2 0.3367(4) 0.50126(13) 0.42679(10) 0.0194(3) Uani d 1
C C3 0.1613(4) 0.49391(13) 0.49503(10) 0.0209(3) Uani d 1
C C4 -0.0178(4) 0.40413(13) 0.50050(11) 0.0228(4) Uani d 1
C C5 -0.0177(4) 0.32387(14) 0.43891(11) 0.0246(4) Uani d 1
C C6 0.1590(4) 0.33133(14) 0.37017(11) 0.0235(4) Uani d 1
C C7 0.3353(4) 0.42037(13) 0.36414(10) 0.0195(3) Uani d 1
C C8 0.5403(4) 0.45037(13) 0.30001(10) 0.0198(4) Uani d 1
C C9 0.6112(4) 0.39797(14) 0.22607(11) 0.0239(4) Uani d 1
H H1 0.898(6) 0.773(2) 0.4668(17) 0.068(9) Uiso d 1
H H10 0.8703 0.4093 0.1256 0.030 Uiso calc 1
H H11 1.0969 0.5689 0.1661 0.029 Uiso calc 1
H H12 0.9750 0.6584 0.2908 0.026 Uiso calc 1
H H3 0.1626 0.5485 0.5372 0.025 Uiso calc 1
H H4 -0.1408 0.3978 0.5467 0.027 Uiso calc 1
H H5 -0.1399 0.2631 0.4438 0.029 Uiso calc 1
H H6 0.1583 0.2764 0.3283 0.028 Uiso calc 1
H H9 0.5200 0.3325 0.2097 0.029 Uiso calc 1
N N1 0.6059(3) 0.66488(11) 0.45230(8) 0.0202(3) Uani d 1
O O1 0.8178(3) 0.73127(10) 0.42014(7) 0.0233(3) Uani d 1

loop_
_atom_site_aniso_label
_atom_site_aniso_U_11
_atom_site_aniso_U_22
_atom_site_aniso_U_33
_atom_site_aniso_U_12
_atom_site_aniso_U_13
_atom_site_aniso_U_23
C1 0.0217(9) 0.0194(8) 0.0158(7) 0.0029(6) -0.0016(6) 0.0013(6)
C10 0.0300(10) 0.0290(8) 0.0164(7) 0.0078(8) -0.0003(7) -0.0031(7)
C11 0.0257(9) 0.0289(9) 0.0179(8) 0.0060(7) 0.0018(7) 0.0038(7)
C12 0.0266(9) 0.0206(7) 0.0186(8) 0.0025(7) -0.0013(7) 0.0015(6)
C13 0.0228(9) 0.0204(7) 0.0155(7) 0.0050(7) -0.0024(7) -0.0007(6)
C2 0.0216(8) 0.0185(7) 0.0181(8) 0.0028(7) -0.0048(7) 0.0005(6)
C3 0.0233(8) 0.0219(7) 0.0174(7) 0.0043(7) -0.0018(7) 0.0005(6)
C4 0.0223(8) 0.0248(8) 0.0214(8) 0.0028(6) 0.0007(8) 0.0042(7)
C5 0.0259(9) 0.0210(8) 0.0268(9) -0.0024(7) -0.0015(7) 0.0030(7)
C6 0.0277(10) 0.0200(7) 0.0228(8) 0.0012(7) -0.0040(7) -0.0025(6)
C7 0.0209(8) 0.0200(7) 0.0177(7) 0.0037(6) -0.0021(6) -0.0002(6)
C8 0.0212(9) 0.0202(7) 0.0181(8) 0.0034(7) -0.0032(7) -0.0001(6)
C9 0.0287(10) 0.0220(8) 0.0209(8) 0.0030(7) -0.0039(7) -0.0034(6)
N1 0.0236(8) 0.0184(6) 0.0185(7) 0.0010(6) -0.0008(6) 0.0014(5)
O1 0.0283(6) 0.0217(5) 0.0198(6) -0.0058(5) 0.0010(5) -0.0023(4)

loop_
_atom_type_symbol
_atom_type_description
_atom_type_scat_dispersion_real
_atom_type_scat_dispersion_imag
_atom_type_scat_source
C C 0.0181 0.0091 'International Tables Vol C Tables 4.2.6.8 and 6.1.1.4'
H H 0.0000 0.0000 'International Tables Vol C Tables 4.2.6.8 and 6.1.1.4'
N N 0.0311 0.0180 'International Tables Vol C Tables 4.2.6.8 and 6.1.1.4'
O O 0.0492 0.0322 'International Tables Vol C Tables 4.2.6.8 and 6.1.1.4'

loop_
_exptl_crystal_face_index_h
_exptl_crystal_face_index_k
_exptl_crystal_face_index_l
_exptl_crystal_face_perp_dist
0 6 6 0.0594
-3 0 -1 0.0529
0 -6 -6 0.0581
3 1 2 0.0695
-1 6 -6 0.0572
-2 5 6 0.0659
0 -4 9 0.0754
1 -6 6 0.0762
2 -4 -8 0.0670
-2 4 5 0.0676
0 8 2 0.0653
2 5 -4 0.0723
3 -2 -6 0.0564
0 -8 -2 0.0732
-2 -6 2 0.0804
-2 -4 4 0.0804

loop_
_geom_angle_atom_site_label_1
_geom_angle_atom_site_label_2
_geom_angle_atom_site_label_3
_geom_angle
N1 O1 H1 107.7(17)
C1 N1 O1 112.25(13)
N1 C1 C2 121.43(15)
N1 C1 C13 131.53(16)
C2 C1 C13 107.00(14)
C3 C2 C1 131.26(15)
C3 C2 C7 120.97(15)
C7 C2 C1 107.75(14)
C2 C3 H3 120.8
C2 C3 C4 118.38(15)
C4 C3 H3 120.8
C3 C4 H4 119.7
C5 C4 C3 120.63(16)
C5 C4 H4 119.7
C4 C5 H5 119.5
C4 C5 C6 120.97(17)
C6 C5 H5 119.5
C5 C6 H6 120.7
C7 C6 C5 118.66(16)
C7 C6 H6 120.7
C2 C7 C8 108.64(14)
C6 C7 C2 120.39(16)
C6 C7 C8 130.96(16)
C9 C8 C7 130.19(16)
C9 C8 C13 120.61(16)
C13 C8 C7 109.20(14)
C8 C9 H9 120.8
C8 C9 C10 118.41(16)
C10 C9 H9 120.8
C9 C10 H10 119.6
C11 C10 C9 120.89(16)
C11 C10 H10 119.6
C10 C11 H11 119.5
C10 C11 C12 121.04(17)
C12 C11 H11 119.5
C11 C12 H12 120.9
C13 C12 C11 118.17(17)
C13 C12 H12 120.9
C8 C13 C1 107.38(15)
C12 C13 C1 131.75(16)
C12 C13 C8 120.87(15)

loop_
_geom_bond_atom_site_label_1
_geom_bond_atom_site_label_2
_geom_bond_distance
C1 C13 1.484(2)
C1 C2 1.481(2)
C10 C11 1.391(3)
C10 H10 0.9500
C11 C12 1.398(2)
C11 H11 0.9500
C12 C13 1.389(2)
C12 H12 0.9500
C2 C7 1.410(2)
C2 C3 1.383(2)
C3 C4 1.397(2)
C3 H3 0.9500
C4 C5 1.392(2)
C4 H4 0.9500
C5 C6 1.393(2)
C5 H5 0.9500
C6 C7 1.383(2)
C6 H6 0.9500
C7 C8 1.469(2)
C8 C13 1.408(2)
C8 C9 1.389(2)
C9 C10 1.396(3)
C9 H9 0.9500
N1 C1 1.288(2)
O1 H1 0.98(3)
O1 N1 1.4000(19)

loop_
_geom_hbond_atom_site_label_D
_geom_hbond_atom_site_label_H
_geom_hbond_atom_site_label_A
_geom_hbond_site_symmetry_A
_geom_hbond_distance_DH
_geom_hbond_distance_HA
_geom_hbond_distance_DA
_geom_hbond_angle_DHA
C12 H12 O1 1_555 0.95 2.38 2.898(2) 114
O1 H1 N1 3_566 0.98(3) 1.80(3) 2.7758(18) 169(3)
C5 H5 Cg1 3_456 0.95 3.076 3.873 142

loop_
_geom_torsion_atom_site_label_1
_geom_torsion_atom_site_label_2
_geom_torsion_atom_site_label_3
_geom_torsion_atom_site_label_4
_geom_torsion
O1 N1 C1 C2 178.85(14)
O1 N1 C1 C13 1.2(2)
N1 C1 C2 C3 1.5(3)
N1 C1 C2 C7 -177.14(15)
N1 C1 C13 C8 177.82(17)
N1 C1 C13 C12 -1.4(3)
C1 C2 C3 C4 -178.52(16)
C1 C2 C7 C6 178.38(15)
C1 C2 C7 C8 -1.52(18)
C2 C1 C13 C8 -0.04(18)
C2 C1 C13 C12 -179.28(17)
C2 C3 C4 C5 0.4(2)
C2 C7 C8 C9 -178.86(18)
C2 C7 C8 C13 1.53(18)
C3 C2 C7 C6 -0.5(2)
C3 C2 C7 C8 179.64(15)
C3 C4 C5 C6 -0.4(3)
C4 C5 C6 C7 0.0(3)
C5 C6 C7 C2 0.5(3)
C5 C6 C7 C8 -179.68(17)
C6 C7 C8 C9 1.3(3)
C6 C7 C8 C13 -178.35(18)
C7 C2 C3 C4 0.0(2)
C7 C8 C9 C10 -178.93(17)
C7 C8 C13 C1 -0.88(18)
C7 C8 C13 C12 178.46(15)
C8 C9 C10 C11 0.3(3)
C9 C8 C13 C1 179.46(15)
C9 C8 C13 C12 -1.2(2)
C9 C10 C11 C12 -0.6(3)
C10 C11 C12 C13 0.1(3)
C11 C12 C13 C1 179.97(17)
C11 C12 C13 C8 0.8(2)
C13 C1 C2 C3 179.66(16)
C13 C1 C2 C7 0.98(18)
C13 C8 C9 C10 0.6(2)
